data_4507738
loop_
_publ_author_name
'Yang, J\"u-Hua'
'Wu, Xin-Yi'
'He, Run-Tian'
'Ren, Zhi-Gang'
'Li, Hong-Xi'
'Wang, Hui-Fang'
'Lang, Jian-Ping'

_publ_section_title
;
 Degradation versus Expansion of the AgX Frameworks: Formation of
 Oligomeric and Polymeric Silver Complexes from Reactions of Bulk AgX
 withN,N-Bis(diphenylphosphanylmethyl)-2-aminopyridine
;
_journal_issue 5
_journal_name_full 'Crystal Growth &amp; Design'
_journal_page_first 2124
_journal_paper_doi 10.1021/cg4002048
_journal_volume 13
_journal_year 2013
_chemical_formula_moiety 'C35 H28 Ag4 N6 P2, 2(C H1.50 N0.50)'
_chemical_formula_sum 'C37 H31 Ag4 N7 P2'
_chemical_formula_weight 1067.11
_chemical_name_systematic
; 
 ? 
;
_space_group_IT_number 15
_symmetry_cell_setting monoclinic
_symmetry_space_group_name_Hall '-C 2yc'
_symmetry_space_group_name_H-M 'C 1 2/c 1'
_atom_sites_solution_hydrogens geom
_atom_sites_solution_primary direct
_atom_sites_solution_secondary difmap
_cell_angle_alpha 90.00
_cell_angle_beta 129.11(3)
_cell_angle_gamma 90.00
_cell_formula_units_Z 4
_cell_length_a 24.932(4)
_cell_length_b 11.2178(7)
_cell_length_c 18.016(3)
_cell_measurement_reflns_used 2577
_cell_measurement_temperature 223(2)
_cell_measurement_theta_max 29.3728
_cell_measurement_theta_min 3.0910
_cell_volume 3909.8(19)
_computing_cell_refinement
;
CrysAlisPro, Agilent Technologies,
Version 1.171.35.21 (release 20-01-2012 CrysAlis171 .NET)
(compiled Jan 23 2012,18:06:46)
;
_computing_data_collection
;
CrysAlisPro, Agilent Technologies,
Version 1.171.35.21 (release 20-01-2012 CrysAlis171 .NET)
(compiled Jan 23 2012,18:06:46)
;
_computing_data_reduction
;
CrysAlisPro, Agilent Technologies,
Version 1.171.35.21 (release 20-01-2012 CrysAlis171 .NET)
(compiled Jan 23 2012,18:06:46)
;
_computing_structure_refinement 'SHELXL-97 (Sheldrick, 1997)'
_computing_structure_solution 'SHELXS-97 (Sheldrick, 1990)'
_diffrn_ambient_temperature 223(2)
_diffrn_measured_fraction_theta_full 0.998
_diffrn_measured_fraction_theta_max 0.998
_diffrn_measurement_device_type 'Xcalibur, Atlas, Gemini'
_diffrn_measurement_method /w
_diffrn_radiation_monochromator graphite
_diffrn_radiation_source 'Enhance (Mo) X-ray Source'
_diffrn_radiation_type MoK\a
_diffrn_radiation_wavelength 0.71073
_diffrn_reflns_av_R_equivalents 0.0514
_diffrn_reflns_av_sigmaI/netI 0.0636
_diffrn_reflns_limit_h_max 29
_diffrn_reflns_limit_h_min -29
_diffrn_reflns_limit_k_max 10
_diffrn_reflns_limit_k_min -13
_diffrn_reflns_limit_l_max 21
_diffrn_reflns_limit_l_min -21
_diffrn_reflns_number 7564
_diffrn_reflns_theta_full 25.00
_diffrn_reflns_theta_max 25.00
_diffrn_reflns_theta_min 3.10
_diffrn_standards_decay_% 0
_diffrn_standards_interval_count 0
_diffrn_standards_interval_time 0
_diffrn_standards_number 0
_exptl_absorpt_coefficient_mu 2.092
_exptl_absorpt_correction_T_max 1.0000
_exptl_absorpt_correction_T_min 0.5741
_exptl_absorpt_correction_type multi-scan
_exptl_absorpt_process_details
;
CrysAlisPro, Agilent Technologies,
Version 1.171.35.21 (release 20-01-2012 CrysAlis171 .NET)
(compiled Jan 23 2012,18:06:46)
Empirical absorption correction using spherical harmonics,
 implemented in SCALE3 ABSPACK scaling algorithm.
;
_exptl_crystal_colour colorless
_exptl_crystal_density_diffrn 1.813
_exptl_crystal_density_method 'not measured'
_exptl_crystal_description block
_exptl_crystal_F_000 2080
_exptl_crystal_size_max 0.35
_exptl_crystal_size_mid 0.25
_exptl_crystal_size_min 0.20
_refine_diff_density_max 2.088
_refine_diff_density_min -1.727
_refine_diff_density_rms 0.249
_refine_ls_extinction_method none
_refine_ls_goodness_of_fit_ref 1.054
_refine_ls_hydrogen_treatment constr
_refine_ls_matrix_type full
_refine_ls_number_parameters 196
_refine_ls_number_reflns 3443
_refine_ls_number_restraints 0
_refine_ls_restrained_S_all 1.054
_refine_ls_R_factor_all 0.0899
_refine_ls_R_factor_gt 0.0743
_refine_ls_shift/su_max 0.000
_refine_ls_shift/su_mean 0.000
_refine_ls_structure_factor_coef Fsqd
_refine_ls_weighting_details 'calc w=1/[\s^2^(Fo^2^)+(0.1308P)^2^+0.0000P] where P=(Fo^2^+2Fc^2^)/3'
_refine_ls_weighting_scheme calc
_refine_ls_wR_factor_gt 0.1832
_refine_ls_wR_factor_ref 0.2028
_reflns_number_gt 2684
_reflns_number_total 3443
_reflns_threshold_expression >2sigma(I)
_cod_data_source_file cg4002048_si_002.cif
_cod_data_source_block 7
_cod_original_cell_volume 3909.5(19)
_cod_original_sg_symbol_H-M 'C 2/c'
_cod_database_code 4507738

loop_
_symmetry_equiv_pos_as_xyz
'x, y, z'
'-x, y, -z+1/2'
'x+1/2, y+1/2, z'
'-x+1/2, y+1/2, -z+1/2'
'-x, -y, -z'
'x, -y, z-1/2'
'-x+1/2, -y+1/2, -z'
'x+1/2, -y+1/2, z-1/2'

loop_
_atom_site_label
_atom_site_type_symbol
_atom_site_fract_x
_atom_site_fract_y
_atom_site_fract_z
_atom_site_U_iso_or_equiv
_atom_site_adp_type
_atom_site_occupancy
_atom_site_symmetry_multiplicity
_atom_site_calc_flag
_atom_site_refinement_flags
_atom_site_disorder_assembly
_atom_site_disorder_group
Ag1 Ag 0.33641(3) 0.26471(6) 0.53804(4) 0.0390(3) Uani 1 1 d . A .
Ag2 Ag 0.31877(4) -0.01126(6) 0.27497(5) 0.0500(3) Uani 1 1 d . . .
P1 P 0.38520(10) 0.46018(18) 0.56909(14) 0.0368(5) Uani 1 1 d . . .
N1 N 0.4837(6) 0.2108(9) 0.6743(9) 0.116(5) Uani 0.50 1 d P . .
N2 N 0.5000 0.3904(11) 0.7500 0.092(5) Uani 1 2 d S . .
N3 N 0.3123(4) 0.1606(7) 0.6178(5) 0.0478(17) Uani 1 1 d . . .
N4 N 0.3289(4) 0.1414(6) 0.4334(5) 0.0493(18) Uani 1 1 d . . .
C1 C 0.5000 0.2670(13) 0.7500 0.108(9) Uani 1 2 d S . .
C2 C 0.4837(6) 0.2108(9) 0.6743(9) 0.116(5) Uani 0.50 1 d P . .
H2 H 0.4717 0.2547 0.6213 0.139 Uiso 0.50 1 calc PR A .
C3 C 0.4840(6) 0.0862(11) 0.6719(12) 0.115(6) Uani 1 1 d . A .
H3 H 0.4735 0.0451 0.6187 0.138 Uiso 1 1 calc R . .
C4 C 0.5000 0.0259(14) 0.7500 0.115(10) Uani 1 2 d S . .
H4 H 0.5000 -0.0579 0.7500 0.138 Uiso 1 2 calc SR A .
C5 C 0.4811(4) 0.4564(8) 0.6673(8) 0.064(3) Uani 1 1 d . A .
H5A H 0.5031 0.4196 0.6433 0.077 Uiso 1 1 calc R . .
H5B H 0.4984 0.5382 0.6867 0.077 Uiso 1 1 calc R . .
C6 C 0.3841(7) 0.5339(12) 0.4831(9) 0.045(5) Uiso 0.50 1 d PG A 1
C7 C 0.3584(7) 0.4669(10) 0.4019(11) 0.067(6) Uiso 0.50 1 d PG A 1
H7 H 0.3443 0.3877 0.3975 0.080 Uiso 0.50 1 calc PR A 1
C8 C 0.3534(8) 0.5170(14) 0.3272(9) 0.083(7) Uiso 0.50 1 d PG A 1
H8 H 0.3360 0.4717 0.2723 0.100 Uiso 0.50 1 calc PR A 1
C9 C 0.3742(8) 0.6341(14) 0.3337(10) 0.082(7) Uiso 0.50 1 d PG A 1
H9 H 0.3708 0.6680 0.2832 0.099 Uiso 0.50 1 calc PR A 1
C10 C 0.3999(8) 0.7011(10) 0.4149(12) 0.102(8) Uiso 0.50 1 d PG A 1
H10 H 0.4140 0.7803 0.4193 0.122 Uiso 0.50 1 calc PR A 1
C11 C 0.4049(7) 0.6510(12) 0.4896(10) 0.076(6) Uiso 0.50 1 d PG A 1
H11 H 0.4223 0.6963 0.5445 0.091 Uiso 0.50 1 calc PR A 1
C6A C 0.3752(5) 0.5121(9) 0.4592(6) 0.029(4) Uiso 0.50 1 d PG A 2
C7A C 0.3873(5) 0.4326(7) 0.4121(7) 0.041(4) Uiso 0.50 1 d PG A 2
H7A H 0.4012 0.3541 0.4347 0.049 Uiso 0.50 1 calc PR A 2
C8A C 0.3788(5) 0.4692(8) 0.3315(7) 0.039(4) Uiso 0.50 1 d PG A 2
H8A H 0.3870 0.4154 0.2996 0.046 Uiso 0.50 1 calc PR A 2
C9A C 0.3581(6) 0.5853(9) 0.2981(6) 0.046(4) Uiso 0.50 1 d PG A 2
H9A H 0.3524 0.6100 0.2436 0.055 Uiso 0.50 1 calc PR A 2
C10A C 0.3460(6) 0.6647(7) 0.3452(7) 0.047(4) Uiso 0.50 1 d PG A 2
H10A H 0.3321 0.7432 0.3226 0.056 Uiso 0.50 1 calc PR A 2
C11A C 0.3545(5) 0.6281(8) 0.4258(7) 0.037(3) Uiso 0.50 1 d PG A 2
H11A H 0.3463 0.6819 0.4577 0.044 Uiso 0.50 1 calc PR A 2
C20 C 0.4990(14) 0.812(3) 0.547(2) 0.095(8) Uiso 0.50 1 d P B 2
N5 N 0.492(2) 0.840(4) 0.601(3) 0.192(15) Uiso 0.50 1 d P B 2
C21 C 0.511(4) 0.753(6) 0.488(7) 0.28(4) Uiso 0.50 1 d P B 2
H21A H 0.5171 0.8129 0.4542 0.422 Uiso 0.50 1 calc PR B 2
H21B H 0.4722 0.7027 0.4415 0.422 Uiso 0.50 1 calc PR B 2
H21C H 0.5528 0.7051 0.5273 0.422 Uiso 0.50 1 calc PR B 2
C12 C 0.3535(4) 0.5759(7) 0.6019(6) 0.0433(19) Uani 1 1 d . A .
C13 C 0.2882(5) 0.5588(8) 0.5762(6) 0.048(2) Uani 1 1 d . . .
H13 H 0.2645 0.4866 0.5480 0.057 Uiso 1 1 calc R A .
C14 C 0.2580(6) 0.6495(9) 0.5925(8) 0.068(3) Uani 1 1 d . A .
H14 H 0.2135 0.6387 0.5734 0.081 Uiso 1 1 calc R . .
C15 C 0.2922(7) 0.7518(9) 0.6353(9) 0.076(3) Uani 1 1 d . . .
H15 H 0.2716 0.8120 0.6461 0.091 Uiso 1 1 calc R A .
C16 C 0.3575(7) 0.7688(10) 0.6634(11) 0.098(5) Uani 1 1 d . A .
H16 H 0.3819 0.8390 0.6960 0.117 Uiso 1 1 calc R . .
C17 C 0.3875(5) 0.6842(9) 0.6444(9) 0.081(4) Uani 1 1 d . . .
H17 H 0.4306 0.6991 0.6600 0.098 Uiso 1 1 calc R A .
C18 C 0.3265(4) 0.0887(8) 0.3795(7) 0.049(2) Uani 1 1 d . A .
C19 C 0.3142(5) 0.1069(8) 0.6739(6) 0.045(2) Uani 1 1 d . . .

loop_
_atom_site_aniso_label
_atom_site_aniso_U_11
_atom_site_aniso_U_22
_atom_site_aniso_U_33
_atom_site_aniso_U_23
_atom_site_aniso_U_13
_atom_site_aniso_U_12
Ag1 0.0510(5) 0.0372(4) 0.0273(4) -0.0062(2) 0.0241(4) -0.0077(3)
Ag2 0.0799(6) 0.0420(5) 0.0353(4) -0.0037(3) 0.0398(4) 0.0027(3)
P1 0.0363(10) 0.0335(11) 0.0263(11) 0.0061(9) 0.0130(9) -0.0004(8)
N1 0.066(7) 0.053(6) 0.076(8) 0.005(6) -0.028(6) 0.000(5)
N2 0.080(8) 0.039(6) 0.038(7) 0.000 -0.019(6) 0.000
N3 0.068(5) 0.045(4) 0.032(4) 0.000(3) 0.032(4) -0.004(4)
N4 0.073(5) 0.042(4) 0.036(4) -0.017(3) 0.036(4) -0.009(4)
C1 0.056(10) 0.036(8) 0.074(13) 0.000 -0.035(9) 0.000
C2 0.066(7) 0.053(6) 0.076(8) 0.005(6) -0.028(6) 0.000(5)
C3 0.053(6) 0.052(7) 0.113(12) -0.002(8) -0.009(7) -0.006(5)
C4 0.054(9) 0.030(8) 0.13(2) 0.000 -0.004(11) 0.000
C5 0.038(5) 0.043(5) 0.060(6) -0.010(5) 0.006(4) 0.002(4)
C12 0.048(5) 0.032(4) 0.031(4) 0.001(4) 0.016(4) -0.006(4)
C13 0.068(6) 0.035(4) 0.040(5) -0.004(4) 0.035(5) -0.003(4)
C14 0.101(8) 0.055(6) 0.079(8) -0.008(6) 0.072(7) -0.005(6)
C15 0.106(10) 0.042(6) 0.088(9) -0.023(6) 0.065(9) -0.002(6)
C16 0.093(10) 0.050(7) 0.101(11) -0.030(7) 0.037(9) -0.010(6)
C17 0.062(6) 0.041(6) 0.101(10) -0.022(6) 0.033(7) -0.008(5)
C18 0.061(5) 0.045(5) 0.040(5) -0.002(4) 0.032(5) -0.002(4)
C19 0.068(5) 0.041(5) 0.032(4) 0.000(4) 0.034(4) 0.001(4)

loop_
_atom_type_symbol
_atom_type_description
_atom_type_scat_dispersion_real
_atom_type_scat_dispersion_imag
_atom_type_scat_source
C C 0.0033 0.0016 'International Tables Vol C Tables 4.2.6.8 and 6.1.1.4'
H H 0.0000 0.0000 'International Tables Vol C Tables 4.2.6.8 and 6.1.1.4'
N N 0.0061 0.0033 'International Tables Vol C Tables 4.2.6.8 and 6.1.1.4'
P P 0.1023 0.0942 'International Tables Vol C Tables 4.2.6.8 and 6.1.1.4'
Ag Ag -0.8971 1.1015 'International Tables Vol C Tables 4.2.6.8 and 6.1.1.4'

loop_
_geom_angle_atom_site_label_1
_geom_angle_atom_site_label_2
_geom_angle_atom_site_label_3
_geom_angle
_geom_angle_site_symmetry_1
_geom_angle_site_symmetry_3
N3 Ag1 N4 107.9(3) . .
N3 Ag1 P1 129.65(19) . .
N4 Ag1 P1 121.35(19) . .
C19 Ag2 C18 178.1(3) 6 .
C6 P1 C12 100.7(5) . .
C6 P1 C5 98.4(6) . .
C12 P1 C5 105.6(4) . .
C6 P1 C6A 11.8(6) . .
C12 P1 C6A 108.7(4) . .
C5 P1 C6A 103.9(5) . .
C6 P1 Ag1 120.4(5) . .
C12 P1 Ag1 118.2(3) . .
C5 P1 Ag1 110.9(3) . .
C6A P1 Ag1 108.6(3) . .
C1 N2 C5 120.7(6) . 2_656
C1 N2 C5 120.7(6) . .
C5 N2 C5 118.6(11) 2_656 .
C19 N3 Ag1 165.9(7) . .
C18 N4 Ag1 174.1(7) . .
N1 C1 C2 0.0(14) 2_656 2_656
N1 C1 N2 118.7(8) 2_656 .
C2 C1 N2 118.7(8) 2_656 .
C4 C3 H3 121.2 . .
C3 C4 C3 121.0(17) . 2_656
C3 C4 H4 119.5 . .
C3 C4 H4 119.5 2_656 .
N2 C5 P1 112.1(6) . .
N2 C5 H5A 109.2 . .
P1 C5 H5A 109.2 . .
N2 C5 H5B 109.2 . .
P1 C5 H5B 109.2 . .
H5A C5 H5B 107.9 . .
C7 C6 C11 120.0 . .
C7 C6 P1 114.7(9) . .
C11 C6 P1 125.3(9) . .
C6 C7 C8 120.0 . .
C6 C7 H7 120.0 . .
C8 C7 H7 120.0 . .
C9 C8 C7 120.0 . .
C9 C8 H8 120.0 . .
C7 C8 H8 120.0 . .
C8 C9 C10 120.0 . .
C8 C9 H9 120.0 . .
C10 C9 H9 120.0 . .
C11 C10 C9 120.0 . .
C11 C10 H10 120.0 . .
C9 C10 H10 120.0 . .
C10 C11 C6 120.0 . .
C10 C11 H11 120.0 . .
C6 C11 H11 120.0 . .
C7A C6A C11A 120.0 . .
C7A C6A P1 119.9(5) . .
C11A C6A P1 120.1(5) . .
C8A C7A C6A 120.0 . .
C8A C7A H7A 120.0 . .
C6A C7A H7A 120.0 . .
C7A C8A C9A 120.0 . .
C7A C8A H8A 120.0 . .
C9A C8A H8A 120.0 . .
C8A C9A C10A 120.0 . .
C8A C9A H9A 120.0 . .
C10A C9A H9A 120.0 . .
C11A C10A C9A 120.0 . .
C11A C10A H10A 120.0 . .
C9A C10A H10A 120.0 . .
C10A C11A C6A 120.0 . .
C10A C11A H11A 120.0 . .
C6A C11A H11A 120.0 . .
N5 C20 C21 169(5) . .
C20 C21 H21A 109.5 . .
C20 C21 H21B 109.5 . .
H21A C21 H21B 109.5 . .
C20 C21 H21C 109.5 . .
H21A C21 H21C 109.5 . .
H21B C21 H21C 109.5 . .
C13 C12 C17 118.5(9) . .
C13 C12 P1 117.0(6) . .
C17 C12 P1 124.4(7) . .
C12 C13 C14 119.9(9) . .
C12 C13 H13 120.0 . .
C14 C13 H13 120.0 . .
C15 C14 C13 120.6(10) . .
C15 C14 H14 119.7 . .
C13 C14 H14 119.7 . .
C14 C15 C16 120.2(10) . .
C14 C15 H15 119.9 . .
C16 C15 H15 119.9 . .
C17 C16 C15 120.9(10) . .
C17 C16 H16 119.6 . .
C15 C16 H16 119.6 . .
C16 C17 C12 119.9(11) . .
C16 C17 H17 120.1 . .
C12 C17 H17 120.1 . .
N4 C18 Ag2 178.2(8) . .
N3 C19 Ag2 179.4(9) . 6_556

loop_
_geom_bond_atom_site_label_1
_geom_bond_atom_site_label_2
_geom_bond_distance
_geom_bond_site_symmetry_2
Ag1 N3 2.210(7) .
Ag1 N4 2.248(7) .
Ag1 P1 2.396(2) .
Ag2 C19 2.054(8) 6
Ag2 C18 2.093(9) .
P1 C6 1.741(10) .
P1 C12 1.802(9) .
P1 C5 1.873(9) .
P1 C6A 1.922(7) .
N2 C1 1.384(19) .
N2 C5 1.450(13) 2_656
N2 C5 1.450(13) .
N3 C19 1.151(10) .
N4 C18 1.107(11) .
C1 N1 1.312(16) 2_656
C1 C2 1.312(16) 2_656
C3 C4 1.373(18) .
C3 H3 0.9400 .
C4 C3 1.373(18) 2_656
C4 H4 0.9400 .
C5 H5A 0.9800 .
C5 H5B 0.9800 .
C6 C7 1.3900 .
C6 C11 1.3900 .
C7 C8 1.3900 .
C7 H7 0.9400 .
C8 C9 1.3900 .
C8 H8 0.9400 .
C9 C10 1.3900 .
C9 H9 0.9400 .
C10 C11 1.3900 .
C10 H10 0.9400 .
C11 H11 0.9400 .
C6A C7A 1.3900 .
C6A C11A 1.3900 .
C7A C8A 1.3900 .
C7A H7A 0.9400 .
C8A C9A 1.3900 .
C8A H8A 0.9400 .
C9A C10A 1.3900 .
C9A H9A 0.9400 .
C10A C11A 1.3900 .
C10A H10A 0.9400 .
C11A H11A 0.9400 .
C20 N5 1.13(4) .
C20 C21 1.45(8) .
C21 H21A 0.9700 .
C21 H21B 0.9700 .
C21 H21C 0.9700 .
C12 C13 1.396(11) .
C12 C17 1.400(12) .
C13 C14 1.404(12) .
C13 H13 0.9400 .
C14 C15 1.345(14) .
C14 H14 0.9400 .
C15 C16 1.379(17) .
C15 H15 0.9400 .
C16 C17 1.377(16) .
C16 H16 0.9400 .
C17 H17 0.9400 .
C19 Ag2 2.054(8) 6_556
